data_7702355
loop_
_publ_author_name
'Mann, Karen L. V.'
'Psillakis, Elefteria'
'Jeffery, John C.'
'Rees, Leigh H.'
'Harden, Nicholas M.'
'McCleverty, Jon A.'
'Ward, Michael D.'
'Gatteschi, Dante'
'Totti, Federico'
'Mabbs,, Frank E.'
'McInnes, Eric J. L.'
'Riedi, Peter C.'
'Smith, Graham M.'

_publ_section_title
;
 Tetranuclear grid-like copper(II) complexes with pyrazolate bridges:
 syntheses, structures, magnetic and EPR spectroscopic properties
;
_journal_issue 3
_journal_name_full 'Journal of the Chemical Society, Dalton Transactions'
_journal_page_first 339
_journal_paper_doi 10.1039/a807599i
_journal_year 1999
_chemical_formula_sum 'C60 H64 Cu4 F12 N22 O4 P2'
_chemical_formula_weight 1701.43
_space_group_IT_number 2
_space_group_name_Hall '-P 1'
_space_group_name_H-M_alt 'P -1'
_symmetry_cell_setting triclinic
_symmetry_space_group_name_H-M 'P -1'
_atom_sites_solution_hydrogens geom
_atom_sites_solution_primary direct
_atom_sites_solution_secondary difmap
_audit_creation_method SHELXL
_cell_angle_alpha 85.254(10)
_cell_angle_beta 70.087(12)
_cell_angle_gamma 68.15(2)
_cell_formula_units_Z 1
_cell_length_a 10.410(2)
_cell_length_b 13.282(3)
_cell_length_c 14.170(2)
_cell_measurement_temperature 173(2)
_cell_volume 1707.6(6)
_computing_cell_refinement 'SAINT (Siemens 1995b)'
_computing_data_collection 'SMART (Siemens 1995b)'
_computing_data_reduction 'SAINT (Siemens 1995b)'
_computing_molecular_graphics 'SHELXTL (Siemens 1995a)'
_computing_publication_material 'SHELXTL (Siemens 1995a)'
_computing_structure_refinement 'SHELXTL (Siemens 1995a)'
_computing_structure_solution 'SHELXTL (Siemens 1995a)'
_diffrn_ambient_temperature 173(2)
_diffrn_measurement_device 'Siemens SMART Area Detector'
_diffrn_measurement_method '\w rotation with narrow frames (0.3 degrees)'
_diffrn_radiation_monochromator graphite
_diffrn_radiation_source 'fine-focus sealed tube'
_diffrn_radiation_type MoK\a
_diffrn_radiation_wavelength 0.71073
_diffrn_reflns_av_R_equivalents 0.0227
_diffrn_reflns_av_sigmaI/netI 0.0177
_diffrn_reflns_limit_h_max 12
_diffrn_reflns_limit_h_min -12
_diffrn_reflns_limit_k_max 15
_diffrn_reflns_limit_k_min -11
_diffrn_reflns_limit_l_max 16
_diffrn_reflns_limit_l_min -14
_diffrn_reflns_number 8183
_diffrn_reflns_theta_max 25.03
_diffrn_reflns_theta_min 2.20
_exptl_absorpt_coefficient_mu 1.373
_exptl_absorpt_correction_type 'Empirical, pseudo-azimuthal scan (SADABS)'
_exptl_crystal_colour 'dark green'
_exptl_crystal_density_diffrn 1.655
_exptl_crystal_description plate
_exptl_crystal_F_000 864
_exptl_crystal_size_max 0.50
_exptl_crystal_size_mid 0.40
_exptl_crystal_size_min 0.10
_refine_diff_density_max 0.703
_refine_diff_density_min -0.506
_refine_diff_density_rms 0.071
_refine_ls_extinction_method none
_refine_ls_goodness_of_fit_all 0.934
_refine_ls_goodness_of_fit_obs 0.910
_refine_ls_matrix_type full
_refine_ls_number_parameters 473
_refine_ls_number_reflns 5820
_refine_ls_number_restraints 0
_refine_ls_restrained_S_all 0.934
_refine_ls_restrained_S_obs 0.910
_refine_ls_R_factor_all 0.0392
_refine_ls_R_factor_obs 0.0360
_refine_ls_shift/esd_max 0.000
_refine_ls_shift/esd_mean 0.000
_refine_ls_structure_factor_coef Fsqd
_refine_ls_weighting_details 'w=1/[\s^2^(Fo^2^)+(0.0686P)^2^+3.0096P] where P=(Fo^2^+2Fc^2^)/3'
_refine_ls_weighting_scheme calc
_refine_ls_wR_factor_all 0.1056
_refine_ls_wR_factor_obs 0.0989
_reflns_number_observed 5409
_reflns_number_total 5820
_reflns_observed_criterion >2sigma(I)
_cod_data_source_file 807599i.txt
_cod_data_source_block /tintin3/people/ward/claire/kcu/kcu
_cod_depositor_comments
;
The following automatic conversions were performed:

data item '_refine_ls_weighting_scheme' value 'calc
w=1/[\s^2^(Fo^2^)+(0.0686P)^2^+3.0096P] where P=(Fo^2^+2Fc^2^)/3' was
changed to 'calc'. A new data item '_refine_ls_weighting_details' was
created with the value set to
'w=1/[\s^2^(Fo^2^)+(0.0686P)^2^+3.0096P] where P=(Fo^2^+2Fc^2^)/3'.

Automatic conversion script
Id: cif_fix_values 6909 2019-04-08 15:41:33Z antanas 
;
_cod_original_cell_volume 1707.5(6)
_cod_original_sg_symbol_H-M P-1
_cod_database_code 7702355

loop_
_symmetry_equiv_pos_as_xyz
'x, y, z'
'-x, -y, -z'

loop_
_atom_site_aniso_label
_atom_site_aniso_U_11
_atom_site_aniso_U_22
_atom_site_aniso_U_33
_atom_site_aniso_U_23
_atom_site_aniso_U_13
_atom_site_aniso_U_12
Cu1 0.0173(2) 0.0211(2) 0.0224(2) 0.00110(12) -0.00656(13) -0.00603(13)
Cu2 0.0146(2) 0.0215(2) 0.0240(2) 0.00310(13) -0.00541(13) -0.00599(13)
N11 0.0236(12) 0.0235(12) 0.0279(12) 0.0025(9) -0.0118(10) -0.0077(10)
C12 0.0255(15) 0.0281(15) 0.037(2) 0.0020(12) -0.0113(13) -0.0066(12)
C13 0.033(2) 0.0261(15) 0.046(2) 0.0049(13) -0.0186(14) -0.0050(13)
C14 0.039(2) 0.0235(14) 0.045(2) 0.0087(12) -0.0191(15) -0.0124(13)
C15 0.029(2) 0.0289(15) 0.035(2) 0.0057(12) -0.0119(13) -0.0126(12)
C16 0.0269(14) 0.0248(14) 0.0245(13) 0.0020(10) -0.0118(11) -0.0103(11)
C17 0.0251(14) 0.0235(13) 0.0241(13) 0.0027(10) -0.0097(11) -0.0102(11)
C18 0.0263(15) 0.0301(15) 0.0292(15) 0.0059(12) -0.0042(12) -0.0119(12)
C19 0.0218(14) 0.0297(15) 0.0270(14) 0.0033(11) -0.0031(11) -0.0080(12)
N110 0.0184(11) 0.0228(11) 0.0236(11) 0.0011(9) -0.0058(9) -0.0063(9)
N111 0.0215(11) 0.0208(11) 0.0219(11) 0.0017(9) -0.0076(9) -0.0071(9)
N21 0.0220(12) 0.0247(12) 0.0289(12) 0.0056(9) -0.0097(10) -0.0084(10)
C22 0.0250(15) 0.031(2) 0.038(2) 0.0084(13) -0.0063(13) -0.0054(12)
C23 0.034(2) 0.028(2) 0.043(2) 0.0102(13) -0.0123(14) -0.0038(13)
C24 0.038(2) 0.029(2) 0.036(2) 0.0110(12) -0.0150(14) -0.0132(13)
C25 0.0265(14) 0.0292(15) 0.0317(15) 0.0084(12) -0.0123(12) -0.0131(12)
C26 0.0233(14) 0.0264(14) 0.0235(13) 0.0018(11) -0.0112(11) -0.0093(11)
C27 0.0215(13) 0.0251(14) 0.0249(13) 0.0059(10) -0.0104(11) -0.0107(11)
C28 0.0212(14) 0.0322(15) 0.0317(15) 0.0084(12) -0.0062(12) -0.0125(12)
C29 0.0167(13) 0.0324(15) 0.0289(14) 0.0020(11) -0.0049(11) -0.0070(11)
N210 0.0171(11) 0.0237(11) 0.0219(11) 0.0007(9) -0.0049(9) -0.0060(9)
N211 0.0180(11) 0.0235(11) 0.0248(11) 0.0031(9) -0.0085(9) -0.0080(9)
N31 0.0183(11) 0.0197(11) 0.0255(11) 0.0035(9) -0.0072(9) -0.0062(9)
C32 0.0262(14) 0.0241(13) 0.0260(14) 0.0004(11) -0.0093(11) -0.0067(11)
C33 0.030(2) 0.0248(14) 0.0260(14) -0.0023(11) -0.0079(12) -0.0032(12)
C34 0.0185(13) 0.032(2) 0.0298(15) 0.0052(12) -0.0034(11) -0.0031(11)
C35 0.0169(13) 0.0277(14) 0.0304(14) 0.0047(11) -0.0074(11) -0.0063(11)
C36 0.0207(13) 0.0184(12) 0.0252(13) 0.0055(10) -0.0078(11) -0.0057(10)
C47 0.0159(12) 0.0212(13) 0.0258(13) 0.0053(10) -0.0069(10) -0.0054(10)
C48 0.0170(13) 0.0252(14) 0.034(2) 0.0027(11) -0.0096(11) -0.0068(11)
C49 0.0262(14) 0.0242(13) 0.0306(14) 0.0019(11) -0.0148(12) -0.0106(11)
N410 0.0216(11) 0.0223(11) 0.0253(12) 0.0003(9) -0.0094(9) -0.0073(9)
N411 0.0171(11) 0.0230(11) 0.0240(11) 0.0007(9) -0.0059(9) -0.0054(9)
O51 0.0336(12) 0.0478(13) 0.0331(12) -0.0095(10) -0.0131(10) -0.0114(10)
C52 0.037(2) 0.040(2) 0.034(2) -0.0030(14) -0.0154(14) -0.0103(14)
N53 0.068(2) 0.040(2) 0.040(2) -0.0042(12) -0.030(2) -0.0094(15)
C54 0.109(4) 0.080(3) 0.046(2) -0.025(2) -0.030(3) -0.005(3)
C55 0.080(3) 0.053(2) 0.079(3) 0.004(2) -0.061(3) -0.016(2)
P1 0.0282(4) 0.0489(5) 0.0406(5) 0.0055(4) -0.0123(4) -0.0191(4)
F1 0.060(2) 0.0432(14) 0.154(3) -0.016(2) -0.031(2) -0.0116(12)
F6 0.076(2) 0.067(2) 0.142(3) -0.004(2) -0.031(2) -0.0457(15)
F3 0.057(2) 0.145(3) 0.073(2) 0.040(2) -0.0400(14) -0.043(2)
F4 0.0322(12) 0.105(2) 0.0625(15) 0.0112(14) -0.0028(11) -0.0197(12)
F5 0.0559(15) 0.117(2) 0.0544(14) 0.0157(14) -0.0303(12) -0.0228(15)
F2 0.0378(12) 0.081(2) 0.0556(13) -0.0102(11) -0.0054(10) -0.0243(11)
C1 0.092(4) 0.072(3) 0.038(2) 0.002(2) 0.001(2) -0.040(3)
C2 0.054(2) 0.079(3) 0.058(2) 0.008(2) -0.019(2) -0.034(2)
N3 0.0380(15) 0.042(2) 0.0319(14) 0.0081(11) -0.0081(12) -0.0141(12)
C4 0.044(2) 0.047(2) 0.042(2) 0.014(2) -0.012(2) -0.017(2)
O5 0.053(2) 0.0515(15) 0.0485(14) 0.0070(11) -0.0142(12) -0.0301(13)

loop_
_atom_site_label
_atom_site_type_symbol
_atom_site_fract_x
_atom_site_fract_y
_atom_site_fract_z
_atom_site_U_iso_or_equiv
_atom_site_thermal_displace_type
_atom_site_occupancy
_atom_site_calc_flag
_atom_site_refinement_flags
Cu1 Cu 0.10679(3) -0.04038(2) 0.11565(2) 0.02062(11) Uani 1 d .
Cu2 Cu -0.24002(3) 0.22865(2) 0.13841(2) 0.02066(11) Uani 1 d .
N11 N 0.1055(3) -0.1823(2) 0.1865(2) 0.0245(5) Uani 1 d .
C12 C 0.2159(3) -0.2793(2) 0.1693(2) 0.0311(6) Uani 1 d .
H12 H 0.3073(3) -0.2867(2) 0.1190(2) 0.037 Uiso 1 calc R
C13 C 0.2015(4) -0.3684(2) 0.2218(3) 0.0355(7) Uani 1 d .
H13 H 0.2820(4) -0.4359(2) 0.2083(3) 0.043 Uiso 1 calc R
C14 C 0.0689(4) -0.3589(2) 0.2942(2) 0.0344(7) Uani 1 d .
H14 H 0.0569(4) -0.4197(2) 0.3311(2) 0.041 Uiso 1 calc R
C15 C -0.0465(3) -0.2594(2) 0.3123(2) 0.0303(6) Uani 1 d .
H15 H -0.1392(3) -0.2508(2) 0.3616(2) 0.036 Uiso 1 calc R
C16 C -0.0239(3) -0.1729(2) 0.2571(2) 0.0243(6) Uani 1 d .
C17 C -0.1359(3) -0.0641(2) 0.2695(2) 0.0235(5) Uani 1 d .
C18 C -0.2780(3) -0.0177(2) 0.3365(2) 0.0297(6) Uani 1 d .
H18 H -0.3306(3) -0.0510(2) 0.3895(2) 0.036 Uiso 1 calc R
C19 C -0.3248(3) 0.0880(2) 0.3079(2) 0.0282(6) Uani 1 d .
H19 H -0.4190(3) 0.1417(2) 0.3394(2) 0.034 Uiso 1 calc R
N110 N -0.2186(2) 0.1047(2) 0.2291(2) 0.0224(5) Uani 1 d .
N111 N -0.1009(2) 0.0099(2) 0.2052(2) 0.0215(5) Uani 1 d .
N21 N -0.2420(3) 0.3715(2) 0.0669(2) 0.0252(5) Uani 1 d .
C22 C -0.3554(3) 0.4664(2) 0.0784(2) 0.0344(7) Uani 1 d .
H22 H -0.4492(3) 0.4717(2) 0.1240(2) 0.041 Uiso 1 calc R
C23 C -0.3411(4) 0.5565(3) 0.0265(3) 0.0382(7) Uani 1 d .
H23 H -0.4237(4) 0.6223(3) 0.0361(3) 0.046 Uiso 1 calc R
C24 C -0.2052(4) 0.5494(2) -0.0393(2) 0.0341(7) Uani 1 d .
H24 H -0.1926(4) 0.6109(2) -0.0747(2) 0.041 Uiso 1 calc R
C25 C -0.0869(3) 0.4518(2) -0.0532(2) 0.0280(6) Uani 1 d .
H25 H 0.0075(3) 0.4445(2) -0.0992(2) 0.034 Uiso 1 calc R
C26 C -0.1105(3) 0.3646(2) 0.0022(2) 0.0234(5) Uani 1 d .
C27 C 0.0049(3) 0.2579(2) -0.0068(2) 0.0227(5) Uani 1 d .
C28 C 0.1485(3) 0.2127(2) -0.0709(2) 0.0287(6) Uani 1 d .
H28 H 0.2023(3) 0.2470(2) -0.1219(2) 0.034 Uiso 1 calc R
C29 C 0.1958(3) 0.1064(2) -0.0435(2) 0.0274(6) Uani 1 d .
H29 H 0.2909(3) 0.0535(2) -0.0741(2) 0.033 Uiso 1 calc R
N210 N 0.0878(2) 0.0884(2) 0.0327(2) 0.0218(5) Uani 1 d .
N211 N -0.0311(2) 0.1829(2) 0.0554(2) 0.0217(5) Uani 1 d .
N31 N -0.4574(2) 0.2996(2) 0.2225(2) 0.0216(5) Uani 1 d .
C32 C -0.5071(3) 0.3618(2) 0.3074(2) 0.0260(6) Uani 1 d .
H32 H -0.4405(3) 0.3841(2) 0.3242(2) 0.031 Uiso 1 calc R
C33 C -0.6510(3) 0.3942(2) 0.3708(2) 0.0292(6) Uani 1 d .
H33 H -0.6830(3) 0.4380(2) 0.4302(2) 0.035 Uiso 1 calc R
C34 C -0.7479(3) 0.3615(2) 0.3459(2) 0.0300(6) Uani 1 d .
H34 H -0.8471(3) 0.3814(2) 0.3889(2) 0.036 Uiso 1 calc R
C35 C -0.6986(3) 0.2999(2) 0.2580(2) 0.0259(6) Uani 1 d .
H35 H -0.7642(3) 0.2782(2) 0.2392(2) 0.031 Uiso 1 calc R
C36 C -0.5523(3) 0.2697(2) 0.1972(2) 0.0221(5) Uani 1 d .
C47 C 0.4903(3) -0.2034(2) -0.1036(2) 0.0217(5) Uani 1 d .
C48 C 0.5536(3) -0.1618(2) -0.0518(2) 0.0257(6) Uani 1 d .
H48 H 0.6535(3) -0.1693(2) -0.0702(2) 0.031 Uiso 1 calc R
C49 C 0.4382(3) -0.1071(2) 0.0320(2) 0.0252(6) Uani 1 d .
H49 H 0.4455(3) -0.0697(2) 0.0831(2) 0.030 Uiso 1 calc R
N410 N 0.3134(2) -0.1148(2) 0.0304(2) 0.0228(5) Uani 1 d .
N411 N 0.3453(2) -0.1744(2) -0.0528(2) 0.0222(5) Uani 1 d .
O51 O 0.1899(2) 0.0132(2) 0.2297(2) 0.0380(5) Uani 1 d .
C52 C 0.1040(4) 0.0653(3) 0.3078(2) 0.0370(7) Uani 1 d .
H52 H 0.0027(4) 0.0937(3) 0.3151(2) 0.044 Uiso 1 calc R
N53 N 0.1404(4) 0.0853(2) 0.3830(2) 0.0484(8) Uani 1 d .
C54 C 0.0277(7) 0.1426(4) 0.4755(3) 0.085(2) Uani 1 d .
H54A H 0.0410(28) 0.2093(18) 0.4868(17) 0.128 Uiso 1 calc R
H54B H 0.0358(30) 0.0960(13) 0.5322(6) 0.128 Uiso 1 calc R
H54C H -0.0696(7) 0.1610(30) 0.4698(13) 0.128 Uiso 1 calc R
C55 C 0.2942(5) 0.0486(4) 0.3768(4) 0.0641(12) Uani 1 d .
H55A H 0.3171(11) -0.0159(17) 0.4161(21) 0.096 Uiso 1 calc R
H55B H 0.3108(10) 0.1065(11) 0.4038(24) 0.096 Uiso 1 calc R
H55C H 0.3576(5) 0.0307(27) 0.3065(4) 0.096 Uiso 1 calc R
P1 P -0.17742(9) -0.55855(7) 0.33459(7) 0.0377(2) Uani 1 d .
F1 F -0.1755(3) -0.6753(2) 0.3179(3) 0.0881(10) Uani 1 d .
F6 F -0.1860(3) -0.4405(2) 0.3555(3) 0.0898(9) Uani 1 d .
F3 F -0.1094(3) -0.5999(3) 0.4222(2) 0.0868(10) Uani 1 d .
F4 F -0.0184(2) -0.5850(2) 0.2557(2) 0.0722(7) Uani 1 d .
F5 F -0.2490(3) -0.5162(3) 0.2498(2) 0.0759(8) Uani 1 d .
F2 F -0.3375(2) -0.5289(2) 0.4151(2) 0.0593(6) Uani 1 d .
C1 C 0.5487(6) -0.2289(4) 0.2800(3) 0.0707(13) Uani 1 d .
H1A H 0.4800(6) -0.1848(26) 0.2462(12) 0.106 Uiso 1 calc R
H1B H 0.6148(31) -0.2964(4) 0.2397(10) 0.106 Uiso 1 calc R
H1C H 0.6065(32) -0.1883(27) 0.2878(3) 0.106 Uiso 1 calc R
C2 C 0.3741(5) -0.3124(4) 0.3797(3) 0.0610(11) Uani 1 d .
H2A H 0.4325(8) -0.3806(13) 0.3389(20) 0.092 Uiso 1 calc R
H2B H 0.2970(22) -0.2678(11) 0.3526(23) 0.092 Uiso 1 calc R
H2C H 0.3290(28) -0.3284(24) 0.4492(4) 0.092 Uiso 1 calc R
N3 N 0.4681(3) -0.2542(2) 0.3772(2) 0.0389(6) Uani 1 d .
C4 C 0.4912(4) -0.2360(3) 0.4598(3) 0.0456(8) Uani 1 d .
H4 H 0.4380(4) -0.2587(3) 0.5210(3) 0.055 Uiso 1 calc R
O5 O 0.5749(3) -0.1925(2) 0.4646(2) 0.0485(6) Uani 1 d .

loop_
_atom_type_symbol
_atom_type_description
_atom_type_scat_dispersion_real
_atom_type_scat_dispersion_imag
_atom_type_scat_source
C C 0.0033 0.0016 'International Tables Vol C Tables 4.2.6.8 and 6.1.1.4'
H H 0.0000 0.0000 'International Tables Vol C Tables 4.2.6.8 and 6.1.1.4'
N N 0.0061 0.0033 'International Tables Vol C Tables 4.2.6.8 and 6.1.1.4'
F F 0.0171 0.0103 'International Tables Vol C Tables 4.2.6.8 and 6.1.1.4'
P P 0.1023 0.0942 'International Tables Vol C Tables 4.2.6.8 and 6.1.1.4'
Cu Cu 0.3201 1.2651 'International Tables Vol C Tables 4.2.6.8 and 6.1.1.4'
O O 0.0106 0.0060 'International Tables Vol C Tables 4.2.6.8 and 6.1.1.4'

loop_
_geom_angle_atom_site_label_1
_geom_angle_atom_site_label_2
_geom_angle_atom_site_label_3
_geom_angle
_geom_angle_site_symmetry_3
N410 Cu1 N210 91.57(9) .
N410 Cu1 N111 170.61(9) .
N210 Cu1 N111 96.64(9) .
N410 Cu1 N11 90.51(9) .
N210 Cu1 N11 168.85(9) .
N111 Cu1 N11 80.57(9) .
N410 Cu1 O51 89.00(9) .
N210 Cu1 O51 98.09(9) .
N111 Cu1 O51 94.35(9) .
N11 Cu1 O51 92.90(9) .
N211 Cu2 N110 96.60(9) .
N211 Cu2 N31 171.35(9) .
N110 Cu2 N31 90.31(9) .
N211 Cu2 N21 80.72(9) .
N110 Cu2 N21 165.66(9) .
N31 Cu2 N21 91.31(9) .
N211 Cu2 N411 105.84(9) 2
N110 Cu2 N411 96.37(9) 2
N31 Cu2 N411 78.44(9) 2
N21 Cu2 N411 97.92(9) 2
C12 N11 C16 118.5(2) .
C12 N11 Cu1 127.7(2) .
C16 N11 Cu1 113.8(2) .
N11 C12 C13 122.3(3) .
C12 C13 C14 119.3(3) .
C13 C14 C15 119.1(3) .
C16 C15 C14 118.5(3) .
N11 C16 C15 122.3(3) .
N11 C16 C17 113.8(2) .
C15 C16 C17 123.9(3) .
N111 C17 C18 110.2(2) .
N111 C17 C16 117.0(2) .
C18 C17 C16 132.7(2) .
C19 C18 C17 103.6(2) .
N110 C19 C18 110.7(3) .
C19 N110 N111 107.6(2) .
C19 N110 Cu2 127.5(2) .
N111 N110 Cu2 123.1(2) .
C17 N111 N110 107.8(2) .
C17 N111 Cu1 114.4(2) .
N110 N111 Cu1 137.3(2) .
C26 N21 C22 118.3(2) .
C26 N21 Cu2 113.2(2) .
C22 N21 Cu2 128.5(2) .
N21 C22 C23 122.6(3) .
C24 C23 C22 118.9(3) .
C23 C24 C25 119.4(3) .
C24 C25 C26 118.1(3) .
N21 C26 C25 122.6(3) .
N21 C26 C27 114.3(2) .
C25 C26 C27 123.0(2) .
N211 C27 C28 110.0(2) .
N211 C27 C26 116.8(2) .
C28 C27 C26 133.2(2) .
C29 C28 C27 104.1(2) .
N210 C29 C28 110.4(2) .
C29 N210 N211 107.5(2) .
C29 N210 Cu1 126.9(2) .
N211 N210 Cu1 124.6(2) .
C27 N211 N210 108.0(2) .
C27 N211 Cu2 114.8(2) .
N210 N211 Cu2 136.5(2) .
C32 N31 C36 119.0(2) .
C32 N31 Cu2 124.0(2) .
C36 N31 Cu2 116.4(2) .
N31 C32 C33 122.5(3) .
C32 C33 C34 118.5(3) .
C35 C34 C33 119.3(3) .
C34 C35 C36 119.5(3) .
N31 C36 C35 121.2(2) .
N31 C36 C47 115.6(2) 2
C35 C36 C47 123.2(2) 2
N411 C47 C48 109.6(2) .
N411 C47 C36 118.3(2) 2
C48 C47 C36 132.2(2) 2
C49 C48 C47 104.4(2) .
N410 C49 C48 109.7(2) .
C49 N410 N411 108.5(2) .
C49 N410 Cu1 130.7(2) .
N411 N410 Cu1 120.2(2) .
N410 N411 C47 107.9(2) .
N410 N411 Cu2 141.6(2) 2
C47 N411 Cu2 110.3(2) 2
C52 O51 Cu1 121.3(2) .
O51 C52 N53 125.5(3) .
C52 N53 C54 120.7(4) .
C52 N53 C55 121.1(3) .
C54 N53 C55 118.2(4) .
F4 P1 F1 92.5(2) .
F4 P1 F5 91.22(14) .
F1 P1 F5 89.4(2) .
F4 P1 F6 90.1(2) .
F1 P1 F6 177.4(2) .
F5 P1 F6 91.0(2) .
F4 P1 F2 178.4(2) .
F1 P1 F2 89.12(15) .
F5 P1 F2 89.07(14) .
F6 P1 F2 88.3(2) .
F4 P1 F3 90.19(15) .
F1 P1 F3 90.9(2) .
F5 P1 F3 178.5(2) .
F6 P1 F3 88.7(2) .
F2 P1 F3 89.51(14) .
C4 N3 C1 121.5(3) .
C4 N3 C2 121.3(3) .
C1 N3 C2 116.8(3) .
O5 C4 N3 126.2(3) .

loop_
_geom_bond_atom_site_label_1
_geom_bond_atom_site_label_2
_geom_bond_distance
_geom_bond_site_symmetry_2
Cu1 N410 1.977(2) .
Cu1 N210 1.980(2) .
Cu1 N111 1.982(2) .
Cu1 N11 2.064(2) .
Cu1 O51 2.339(2) .
Cu2 N211 1.968(2) .
Cu2 N110 1.996(2) .
Cu2 N31 2.047(2) .
Cu2 N21 2.073(2) .
Cu2 N411 2.198(2) 2
N11 C12 1.341(4) .
N11 C16 1.345(4) .
C12 C13 1.373(4) .
C13 C14 1.378(5) .
C14 C15 1.386(4) .
C15 C16 1.384(4) .
C16 C17 1.458(4) .
C17 N111 1.350(3) .
C17 C18 1.390(4) .
C18 C19 1.380(4) .
C19 N110 1.349(4) .
N110 N111 1.357(3) .
N21 C26 1.337(4) .
N21 C22 1.343(4) .
C22 C23 1.380(4) .
C23 C24 1.378(5) .
C24 C25 1.387(4) .
C25 C26 1.397(4) .
C26 C27 1.458(4) .
C27 N211 1.348(3) .
C27 C28 1.385(4) .
C28 C29 1.381(4) .
C29 N210 1.348(4) .
N210 N211 1.360(3) .
N31 C32 1.349(4) .
N31 C36 1.349(3) .
C32 C33 1.380(4) .
C33 C34 1.387(4) .
C34 C35 1.381(4) .
C35 C36 1.390(4) .
C36 C47 1.463(4) 2
C47 N411 1.349(3) .
C47 C48 1.394(4) .
C47 C36 1.463(4) 2
C48 C49 1.379(4) .
C49 N410 1.348(4) .
N410 N411 1.349(3) .
N411 Cu2 2.198(2) 2
O51 C52 1.222(4) .
C52 N53 1.321(4) .
N53 C54 1.459(5) .
N53 C55 1.462(5) .
P1 F4 1.577(2) .
P1 F1 1.580(3) .
P1 F5 1.582(2) .
P1 F6 1.584(3) .
P1 F2 1.589(2) .
P1 F3 1.594(3) .
C1 N3 1.435(5) .
C2 N3 1.447(5) .
N3 C4 1.329(5) .
C4 O5 1.233(4) .
